data_7158771
loop_
_publ_author_name
'Prakash, Meher'
'Rani, Poonam'
'Samanta, Sampak'

_publ_section_title
;
 Substrate-dependent reaction of 1-aryl-2-alkyl-1,2-diketones with
 2-aroyl-1-chlorocyclopropanecarboxylates: selective access to
 2&#x02B9;,5&#x02B9;-dicyclopropoxy-1,1&#x02B9;:4&#x02B9;,1&#x02BA;-teraryls
 and pentafulvenes
;
_journal_name_full 'Organic &amp; Biomolecular Chemistry'
_journal_paper_doi 10.1039/D2OB00971D
_journal_year 2022
_chemical_formula_moiety 'C21 H19 O4 S'
_chemical_formula_sum 'C21 H19 O4 S'
_chemical_formula_weight 367.42
_space_group_crystal_system triclinic
_space_group_IT_number 2
_space_group_name_Hall '-P 1'
_space_group_name_H-M_alt 'P -1'
_atom_sites_solution_hydrogens mixed
_atom_sites_solution_primary iterative
_audit_creation_date 2021-09-20
_audit_creation_method
;
Olex2 1.3
(compiled 2020.11.12 svn.r5f609507 for OlexSys, GUI svn.r6257)
;
_audit_update_record
;
2022-04-28 deposited with the CCDC.	2022-07-07 downloaded from the CCDC.
;
_cell_angle_alpha 86.390(2)
_cell_angle_beta 79.605(2)
_cell_angle_gamma 66.426(2)
_cell_formula_units_Z 2
_cell_length_a 8.6775(6)
_cell_length_b 9.7016(6)
_cell_length_c 11.8817(8)
_cell_measurement_reflns_used 6757
_cell_measurement_temperature 273(2)
_cell_measurement_theta_max 28.22
_cell_measurement_theta_min 2.68
_cell_volume 901.70(10)
_computing_molecular_graphics 'Olex2 1.3 (Dolomanov et al., 2009)'
_computing_publication_material 'Olex2 1.3 (Dolomanov et al., 2009)'
_computing_structure_refinement 'SHELXL 2018/3 (Sheldrick, 2015)'
_computing_structure_solution 'olex2.solve 1.3 (Bourhis et al., 2015)'
_diffrn_ambient_temperature 273.15
_diffrn_measured_fraction_theta_full 0.995
_diffrn_measured_fraction_theta_max 0.996
_diffrn_measurement_device_type 'Bruker APEX-II CCD'
_diffrn_radiation_type MoK\a
_diffrn_radiation_wavelength 0.71073
_diffrn_reflns_av_R_equivalents 0.0447
_diffrn_reflns_av_unetI/netI 0.0315
_diffrn_reflns_Laue_measured_fraction_full 0.995
_diffrn_reflns_Laue_measured_fraction_max 0.996
_diffrn_reflns_limit_h_max 11
_diffrn_reflns_limit_h_min -11
_diffrn_reflns_limit_k_max 12
_diffrn_reflns_limit_k_min -12
_diffrn_reflns_limit_l_max 15
_diffrn_reflns_limit_l_min -15
_diffrn_reflns_number 20304
_diffrn_reflns_point_group_measured_fraction_full 0.995
_diffrn_reflns_point_group_measured_fraction_max 0.996
_diffrn_reflns_theta_full 25.242
_diffrn_reflns_theta_max 28.319
_diffrn_reflns_theta_min 2.291
_exptl_absorpt_coefficient_mu 0.203
_exptl_crystal_density_diffrn 1.353
_exptl_crystal_description block
_exptl_crystal_F_000 386
_exptl_crystal_size_max 0.8
_exptl_crystal_size_mid 0.6
_exptl_crystal_size_min 0.6
_refine_diff_density_max 0.399
_refine_diff_density_min -0.310
_refine_diff_density_rms 0.074
_refine_ls_extinction_method none
_refine_ls_goodness_of_fit_ref 1.100
_refine_ls_hydrogen_treatment mixed
_refine_ls_matrix_type full
_refine_ls_number_parameters 241
_refine_ls_number_reflns 4474
_refine_ls_number_restraints 0
_refine_ls_restrained_S_all 1.100
_refine_ls_R_factor_all 0.0440
_refine_ls_R_factor_gt 0.0367
_refine_ls_shift/su_max 0.001
_refine_ls_shift/su_mean 0.000
_refine_ls_structure_factor_coef Fsqd
_refine_ls_weighting_details 'w=1/[\s^2^(Fo^2^)+(0.0559P)^2^+0.3597P] where P=(Fo^2^+2Fc^2^)/3'
_refine_ls_weighting_scheme calc
_refine_ls_wR_factor_gt 0.0981
_refine_ls_wR_factor_ref 0.1084
_reflns_Friedel_coverage 0.000
_reflns_number_gt 3976
_reflns_number_total 4474
_reflns_threshold_expression 'I > 2\s(I)'
_cod_data_source_file d2ob00971d2.cif
_cod_data_source_block 22julb_0m
_cod_database_code 7158771
_shelx_shelxl_version_number 2018/3
_shelx_space_group_comment
;
The symmetry employed for this shelxl refinement is uniquely defined
by the following loop, which should always be used as a source of
symmetry information in preference to the above space-group names.
They are only intended as comments.
;
_olex2_refinement_description
;
1. Fixed Uiso
 At 1.2 times of:
  All C(H) groups, All C(H,H) groups
 At 1.5 times of:
  All C(H,H,H) groups
2.a Ternary CH refined with riding coordinates:
 C00L(H00L)
2.b Secondary CH2 refined with riding coordinates:
 C00F(H00B,H00C), C00J(H00D,H00E)
2.c Aromatic/amide H refined with riding coordinates:
 C00A(H00A), C00G(H00G), C00H(H00H), C00K(H00K), C00M(H00M), C00O(H00O),
 C00P(H00P)
2.d Idealised Me refined as rotating group:
 C00N(H00F,H00I,H00J), C00Q(H00N,H00Q,H00R)
;
_olex2_submission_special_instructions 'No special instructions were received'

loop_
_space_group_symop_operation_xyz
'x, y, z'
'-x, -y, -z'

loop_
_atom_site_label
_atom_site_type_symbol
_atom_site_fract_x
_atom_site_fract_y
_atom_site_fract_z
_atom_site_U_iso_or_equiv
_atom_site_adp_type
_atom_site_occupancy
_atom_site_site_symmetry_order
_atom_site_calc_flag
_atom_site_refinement_flags_posn
_atom_site_refinement_flags_adp
_atom_site_refinement_flags_occupancy
_atom_site_disorder_assembly
_atom_site_disorder_group
S001 S 0.84346(4) 0.43648(4) 0.48815(3) 0.01655(10) Uani 1 1 d . . . . .
O002 O 0.79020(12) 0.10962(10) 0.20773(7) 0.01204(19) Uani 1 1 d . . . . .
O003 O 0.54977(12) 0.00282(11) 0.21589(8) 0.0150(2) Uani 1 1 d . . . . .
O004 O 1.01000(13) 0.15562(12) 0.35313(8) 0.0192(2) Uani 1 1 d . . . . .
O005 O 0.60012(14) -0.11442(12) 0.38329(9) 0.0222(2) Uani 1 1 d . . . . .
C006 C 0.89556(16) 0.05132(14) 0.10489(10) 0.0114(2) Uani 1 1 d . . . . .
C007 C 0.97089(16) -0.10144(14) 0.07866(10) 0.0120(2) Uani 1 1 d . . . . .
C008 C 0.63362(17) -0.04094(14) 0.30361(11) 0.0139(3) Uani 1 1 d . . . . .
C009 C 0.84586(17) 0.32166(14) 0.04701(11) 0.0135(2) Uani 1 1 d . . . . .
C00A C 0.63048(18) 0.31807(16) 0.57053(11) 0.0168(3) Uani 1 1 d . . . . .
H00A H 0.573272 0.253909 0.582906 0.020 Uiso 1 1 calc R U . . .
C00B C 0.77741(17) 0.00976(14) 0.29547(10) 0.0126(2) Uani 1 1 d . . . . .
C00C C 0.92267(16) 0.15611(14) 0.02589(10) 0.0116(2) Uani 1 1 d . . . . .
C00D C 0.87564(17) 0.16405(15) 0.41315(10) 0.0142(3) Uani 1 1 d . . . . .
C00E C 0.77386(17) 0.29252(15) 0.48919(11) 0.0140(3) Uani 1 1 d . . . . .
C00F C 0.93100(18) -0.09688(15) 0.34317(11) 0.0164(3) Uani 1 1 d . . . . .
H00B H 0.930514 -0.192816 0.371234 0.020 Uiso 1 1 calc R U . . .
H00C H 1.041891 -0.100174 0.306797 0.020 Uiso 1 1 calc R U . . .
C00G C 0.87626(19) 0.38444(16) 0.13896(11) 0.0180(3) Uani 1 1 d . . . . .
H00G H 0.936444 0.322118 0.192680 0.022 Uiso 1 1 calc R U . . .
C00H C 0.57997(19) 0.45221(16) 0.63299(11) 0.0191(3) Uani 1 1 d . . . . .
H00H H 0.486476 0.485114 0.691811 0.023 Uiso 1 1 calc R U . . .
C00I C 0.68253(19) 0.52964(16) 0.59840(11) 0.0182(3) Uani 1 1 d . . . . .
C00J C 0.40115(18) -0.03593(17) 0.22619(12) 0.0180(3) Uani 1 1 d . . . . .
H00D H 0.321785 0.008088 0.295597 0.022 Uiso 1 1 calc R U . . .
H00E H 0.436491 -0.144226 0.229604 0.022 Uiso 1 1 calc R U . . .
C00K C 0.7253(2) 0.63375(16) 0.07172(13) 0.0245(3) Uani 1 1 d . . . . .
H00K H 0.687706 0.737489 0.078981 0.029 Uiso 1 1 calc R U . . .
C00L C 0.81153(17) 0.04183(15) 0.41141(11) 0.0147(3) Uani 1 1 d . . . . .
H00L H 0.737801 0.028746 0.480424 0.018 Uiso 1 1 calc R U . . .
C00M C 0.75084(19) 0.41708(16) -0.03072(12) 0.0204(3) Uani 1 1 d . . . . .
H00M H 0.727892 0.376617 -0.091466 0.024 Uiso 1 1 calc R U . . .
C00N C 0.6643(2) 0.67736(17) 0.64265(13) 0.0255(3) Uani 1 1 d . . . . .
H00F H 0.766214 0.665228 0.670335 0.038 Uiso 1 1 calc R U . . .
H00I H 0.568635 0.712175 0.703937 0.038 Uiso 1 1 calc R U . . .
H00J H 0.646201 0.749474 0.582076 0.038 Uiso 1 1 calc R U . . .
C00O C 0.8169(2) 0.53976(17) 0.15053(12) 0.0228(3) Uani 1 1 d . . . . .
H00O H 0.838775 0.580766 0.211480 0.027 Uiso 1 1 calc R U . . .
C00P C 0.6900(2) 0.57281(17) -0.01791(14) 0.0253(3) Uani 1 1 d . . . . .
H00P H 0.625712 0.635763 -0.069569 0.030 Uiso 1 1 calc R U . . .
C00Q C 0.3176(2) 0.0242(2) 0.12366(13) 0.0259(3) Uani 1 1 d . . . . .
H00N H 0.394120 -0.025463 0.055905 0.039 Uiso 1 1 calc R U . . .
H00Q H 0.289906 0.130379 0.118219 0.039 Uiso 1 1 calc R U . . .
H00R H 0.215076 0.006394 0.131113 0.039 Uiso 1 1 calc R U . . .
H007 H 0.948(2) -0.1720(19) 0.1307(14) 0.015(4) Uiso 1 1 d . . . . .

loop_
_atom_site_aniso_label
_atom_site_aniso_U_11
_atom_site_aniso_U_22
_atom_site_aniso_U_33
_atom_site_aniso_U_23
_atom_site_aniso_U_13
_atom_site_aniso_U_12
S001 0.01703(18) 0.01726(17) 0.01856(16) -0.00197(12) -0.00133(12) -0.01049(13)
O002 0.0128(4) 0.0119(4) 0.0112(4) -0.0002(3) 0.0004(3) -0.0056(3)
O003 0.0119(4) 0.0188(5) 0.0163(4) -0.0011(4) -0.0016(3) -0.0085(4)
O004 0.0155(5) 0.0245(5) 0.0195(5) -0.0031(4) -0.0003(4) -0.0106(4)
O005 0.0292(6) 0.0273(6) 0.0190(5) 0.0055(4) -0.0054(4) -0.0205(5)
C006 0.0094(6) 0.0144(6) 0.0114(5) -0.0008(4) -0.0014(4) -0.0057(5)
C007 0.0116(6) 0.0131(6) 0.0132(5) 0.0012(4) -0.0024(4) -0.0070(5)
C008 0.0156(6) 0.0133(6) 0.0137(5) -0.0029(4) -0.0002(5) -0.0074(5)
C009 0.0119(6) 0.0115(6) 0.0165(6) -0.0004(4) 0.0014(4) -0.0055(5)
C00A 0.0175(7) 0.0186(7) 0.0165(6) 0.0018(5) -0.0019(5) -0.0099(5)
C00B 0.0153(6) 0.0133(6) 0.0112(5) 0.0001(4) -0.0014(4) -0.0079(5)
C00C 0.0111(6) 0.0112(6) 0.0140(5) -0.0007(4) -0.0028(4) -0.0055(5)
C00D 0.0155(6) 0.0171(6) 0.0122(5) 0.0011(5) -0.0051(5) -0.0077(5)
C00E 0.0150(6) 0.0155(6) 0.0148(6) 0.0004(5) -0.0039(5) -0.0090(5)
C00F 0.0175(6) 0.0159(6) 0.0160(6) 0.0005(5) -0.0045(5) -0.0060(5)
C00G 0.0223(7) 0.0147(6) 0.0173(6) -0.0008(5) -0.0015(5) -0.0082(5)
C00H 0.0177(7) 0.0217(7) 0.0158(6) -0.0015(5) 0.0005(5) -0.0069(5)
C00I 0.0202(7) 0.0164(6) 0.0171(6) -0.0010(5) -0.0042(5) -0.0056(5)
C00J 0.0138(6) 0.0236(7) 0.0206(6) -0.0001(5) -0.0024(5) -0.0117(5)
C00K 0.0267(8) 0.0108(6) 0.0301(7) -0.0019(5) 0.0053(6) -0.0054(6)
C00L 0.0180(6) 0.0172(6) 0.0115(5) 0.0002(5) -0.0031(5) -0.0094(5)
C00M 0.0214(7) 0.0167(7) 0.0227(6) 0.0002(5) -0.0057(5) -0.0063(6)
C00N 0.0311(8) 0.0184(7) 0.0264(7) -0.0062(6) -0.0024(6) -0.0093(6)
C00O 0.0315(8) 0.0170(7) 0.0204(6) -0.0047(5) 0.0020(6) -0.0122(6)
C00P 0.0252(8) 0.0149(7) 0.0310(7) 0.0049(6) -0.0062(6) -0.0033(6)
C00Q 0.0205(7) 0.0376(9) 0.0258(7) 0.0072(6) -0.0084(6) -0.0171(7)

loop_
_atom_type_symbol
_atom_type_description
_atom_type_scat_dispersion_real
_atom_type_scat_dispersion_imag
_atom_type_scat_source
C C 0.0033 0.0016 'International Tables Vol C Tables 4.2.6.8 and 6.1.1.4'
H H 0.0000 0.0000 'International Tables Vol C Tables 4.2.6.8 and 6.1.1.4'
O O 0.0106 0.0060 'International Tables Vol C Tables 4.2.6.8 and 6.1.1.4'
S S 0.1246 0.1234 'International Tables Vol C Tables 4.2.6.8 and 6.1.1.4'

loop_
_geom_angle_atom_site_label_1
_geom_angle_atom_site_label_2
_geom_angle_atom_site_label_3
_geom_angle
_geom_angle_site_symmetry_1
_geom_angle_site_symmetry_3
_geom_angle_publ_flag
C00I S001 C00E 91.96(7) . . ?
C006 O002 C00B 118.45(10) . . ?
C008 O003 C00J 114.14(10) . . ?
O002 C006 C007 123.29(11) . . ?
O002 C006 C00C 116.12(11) . . ?
C007 C006 C00C 120.60(11) . . ?
C006 C007 C00C 121.63(12) . 2_755 ?
C006 C007 H007 120.5(10) . . ?
C00C C007 H007 117.8(10) 2_755 . ?
O003 C008 C00B 113.23(11) . . ?
O005 C008 O003 124.69(12) . . ?
O005 C008 C00B 122.08(12) . . ?
C00G C009 C00C 121.40(12) . . ?
C00M C009 C00C 119.49(12) . . ?
C00M C009 C00G 118.98(12) . . ?
C00E C00A H00A 123.7 . . ?
C00E C00A C00H 112.51(12) . . ?
C00H C00A H00A 123.7 . . ?
O002 C00B C008 116.83(11) . . ?
O002 C00B C00F 121.90(11) . . ?
O002 C00B C00L 115.91(10) . . ?
C008 C00B C00F 115.55(11) . . ?
C008 C00B C00L 114.33(10) . . ?
C00F C00B C00L 59.29(8) . . ?
C006 C00C C009 123.94(11) . . ?
C007 C00C C006 117.77(11) 2_755 . ?
C007 C00C C009 118.28(11) 2_755 . ?
O004 C00D C00E 121.08(12) . . ?
O004 C00D C00L 121.10(12) . . ?
C00E C00D C00L 117.82(11) . . ?
C00A C00E S001 111.19(10) . . ?
C00A C00E C00D 130.67(12) . . ?
C00D C00E S001 118.02(10) . . ?
C00B C00F H00B 117.6 . . ?
C00B C00F H00C 117.6 . . ?
H00B C00F H00C 114.7 . . ?
C00L C00F C00B 61.37(9) . . ?
C00L C00F H00B 117.6 . . ?
C00L C00F H00C 117.6 . . ?
C009 C00G H00G 119.9 . . ?
C00O C00G C009 120.29(13) . . ?
C00O C00G H00G 119.9 . . ?
C00A C00H H00H 123.3 . . ?
C00I C00H C00A 113.34(12) . . ?
C00I C00H H00H 123.3 . . ?
C00H C00I S001 110.99(10) . . ?
C00H C00I C00N 127.99(13) . . ?
C00N C00I S001 120.99(11) . . ?
O003 C00J H00D 110.1 . . ?
O003 C00J H00E 110.1 . . ?
O003 C00J C00Q 107.95(11) . . ?
H00D C00J H00E 108.4 . . ?
C00Q C00J H00D 110.1 . . ?
C00Q C00J H00E 110.1 . . ?
C00O C00K H00K 120.1 . . ?
C00P C00K H00K 120.1 . . ?
C00P C00K C00O 119.86(13) . . ?
C00B C00L H00L 117.6 . . ?
C00D C00L C00B 116.13(10) . . ?
C00D C00L C00F 115.84(11) . . ?
C00D C00L H00L 117.6 . . ?
C00F C00L C00B 59.34(8) . . ?
C00F C00L H00L 117.6 . . ?
C009 C00M H00M 119.8 . . ?
C009 C00M C00P 120.44(14) . . ?
C00P C00M H00M 119.8 . . ?
C00I C00N H00F 109.5 . . ?
C00I C00N H00I 109.5 . . ?
C00I C00N H00J 109.5 . . ?
H00F C00N H00I 109.5 . . ?
H00F C00N H00J 109.5 . . ?
H00I C00N H00J 109.5 . . ?
C00G C00O H00O 119.8 . . ?
C00K C00O C00G 120.35(14) . . ?
C00K C00O H00O 119.8 . . ?
C00K C00P C00M 120.04(14) . . ?
C00K C00P H00P 120.0 . . ?
C00M C00P H00P 120.0 . . ?
C00J C00Q H00N 109.5 . . ?
C00J C00Q H00Q 109.5 . . ?
C00J C00Q H00R 109.5 . . ?
H00N C00Q H00Q 109.5 . . ?
H00N C00Q H00R 109.5 . . ?
H00Q C00Q H00R 109.5 . . ?

loop_
_geom_bond_atom_site_label_1
_geom_bond_atom_site_label_2
_geom_bond_distance
_geom_bond_site_symmetry_2
_geom_bond_publ_flag
S001 C00E 1.7278(13) . ?
S001 C00I 1.7212(14) . ?
O002 C006 1.3854(14) . ?
O002 C00B 1.3981(15) . ?
O003 C008 1.3292(16) . ?
O003 C00J 1.4644(16) . ?
O004 C00D 1.2270(16) . ?
O005 C008 1.2127(16) . ?
C006 C007 1.3894(18) . ?
C006 C00C 1.4004(17) . ?
C007 C00C 1.3981(17) 2_755 ?
C007 H007 0.951(17) . ?
C008 C00B 1.4999(18) . ?
C009 C00C 1.4903(17) . ?
C009 C00G 1.3965(19) . ?
C009 C00M 1.3951(19) . ?
C00A H00A 0.9300 . ?
C00A C00E 1.3758(18) . ?
C00A C00H 1.4086(19) . ?
C00B C00F 1.5046(19) . ?
C00B C00L 1.5352(17) . ?
C00D C00E 1.4570(18) . ?
C00D C00L 1.5003(18) . ?
C00F H00B 0.9700 . ?
C00F H00C 0.9700 . ?
C00F C00L 1.5037(18) . ?
C00G H00G 0.9300 . ?
C00G C00O 1.3909(19) . ?
C00H H00H 0.9300 . ?
C00H C00I 1.375(2) . ?
C00I C00N 1.496(2) . ?
C00J H00D 0.9700 . ?
C00J H00E 0.9700 . ?
C00J C00Q 1.497(2) . ?
C00K H00K 0.9300 . ?
C00K C00O 1.386(2) . ?
C00K C00P 1.385(2) . ?
C00L H00L 0.9800 . ?
C00M H00M 0.9300 . ?
C00M C00P 1.395(2) . ?
C00N H00F 0.9600 . ?
C00N H00I 0.9600 . ?
C00N H00J 0.9600 . ?
C00O H00O 0.9300 . ?
C00P H00P 0.9300 . ?
C00Q H00N 0.9600 . ?
C00Q H00Q 0.9600 . ?
C00Q H00R 0.9600 . ?

loop_
_geom_torsion_atom_site_label_1
_geom_torsion_atom_site_label_2
_geom_torsion_atom_site_label_3
_geom_torsion_atom_site_label_4
_geom_torsion
_geom_torsion_site_symmetry_1
_geom_torsion_site_symmetry_2
_geom_torsion_site_symmetry_3
_geom_torsion_site_symmetry_4
_geom_torsion_publ_flag
O002 C006 C007 C00C -179.64(11) . . . 2_755 ?
O002 C006 C00C C007 179.64(11) . . . 2_755 ?
O002 C006 C00C C009 0.03(19) . . . . ?
O002 C00B C00F C00L 103.23(13) . . . . ?
O002 C00B C00L C00D -7.37(16) . . . . ?
O002 C00B C00L C00F -113.25(13) . . . . ?
O003 C008 C00B O002 7.94(16) . . . . ?
O003 C008 C00B C00F -145.97(11) . . . . ?
O003 C008 C00B C00L 147.93(11) . . . . ?
O004 C00D C00E S001 2.57(17) . . . . ?
O004 C00D C00E C00A -173.01(14) . . . . ?
O004 C00D C00L C00B -59.95(17) . . . . ?
O004 C00D C00L C00F 6.88(18) . . . . ?
O005 C008 C00B O002 -172.05(12) . . . . ?
O005 C008 C00B C00F 34.04(18) . . . . ?
O005 C008 C00B C00L -32.06(18) . . . . ?
C006 O002 C00B C008 -93.73(13) . . . . ?
C006 O002 C00B C00F 58.41(15) . . . . ?
C006 O002 C00B C00L 126.91(12) . . . . ?
C007 C006 C00C C007 -0.8(2) . . . 2_755 ?
C007 C006 C00C C009 179.59(12) . . . . ?
C008 O003 C00J C00Q 178.31(11) . . . . ?
C008 C00B C00F C00L -104.31(12) . . . . ?
C008 C00B C00L C00D -147.74(12) . . . . ?
C008 C00B C00L C00F 106.38(13) . . . . ?
C009 C00G C00O C00K 0.8(2) . . . . ?
C009 C00M C00P C00K 0.7(2) . . . . ?
C00A C00H C00I S001 -0.20(16) . . . . ?
C00A C00H C00I C00N 178.04(14) . . . . ?
C00B O002 C006 C007 9.12(18) . . . . ?
C00B O002 C006 C00C -171.33(11) . . . . ?
C00B C00F C00L C00D -106.36(12) . . . . ?
C00C C006 C007 C00C 0.8(2) . . . 2_755 ?
C00C C009 C00G C00O 173.75(13) . . . . ?
C00C C009 C00M C00P -174.55(13) . . . . ?
C00E S001 C00I C00H -0.42(11) . . . . ?
C00E S001 C00I C00N -178.80(12) . . . . ?
C00E C00A C00H C00I 0.92(18) . . . . ?
C00E C00D C00L C00B 120.56(13) . . . . ?
C00E C00D C00L C00F -172.61(11) . . . . ?
C00F C00B C00L C00D 105.88(13) . . . . ?
C00G C009 C00C C006 59.02(18) . . . . ?
C00G C009 C00C C007 -120.58(14) . . . 2_755 ?
C00G C009 C00M C00P 1.2(2) . . . . ?
C00H C00A C00E S001 -1.22(15) . . . . ?
C00H C00A C00E C00D 174.60(13) . . . . ?
C00I S001 C00E C00A 0.94(11) . . . . ?
C00I S001 C00E C00D -175.47(11) . . . . ?
C00J O003 C008 O005 4.25(18) . . . . ?
C00J O003 C008 C00B -175.74(11) . . . . ?
C00L C00D C00E S001 -177.94(9) . . . . ?
C00L C00D C00E C00A 6.5(2) . . . . ?
C00M C009 C00C C006 -125.31(14) . . . . ?
C00M C009 C00C C007 55.09(18) . . . 2_755 ?
C00M C009 C00G C00O -1.9(2) . . . . ?
C00O C00K C00P C00M -1.9(2) . . . . ?
C00P C00K C00O C00G 1.2(2) . . . . ?
